data_4321554
loop_
_publ_author_name
'Chuan He'
'Stephen J. Lippard'

_publ_section_title
;
 Synthesis and Characterization of Several Dicopper(I) Complexes and a
 Spin-Delocalized Dicopper(I,II) Mixed-Valence Complex Using a
 1,8-Naphthyridine-Based Dinucleating Ligand
;
_journal_name_full 'Inorganic Chemistry'
_journal_page_first 5225
_journal_page_last 5231
_journal_paper_doi 10.1021/ic0005339
_journal_volume 39
_journal_year 2000
_chemical_formula_sum 'C46 H46 Cl4 Cu2 F6 N6 O6 S2'
_chemical_formula_weight 1225.89
_chemical_name_common '[Cu2(TBAN)(MeCN)2](OTf)2'
_chemical_name_systematic
; 
 ? 
;
_space_group_IT_number 15
_symmetry_cell_setting monoclinic
_symmetry_space_group_name_Hall '-C 2yc'
_symmetry_space_group_name_H-M 'C 1 2/c 1'
_atom_sites_solution_hydrogens geom
_atom_sites_solution_primary direct
_atom_sites_solution_secondary difmap
_audit_creation_method SHELXL-97
_cell_angle_alpha 90.00
_cell_angle_beta 111.5570(10)
_cell_angle_gamma 90.00
_cell_formula_units_Z 4
_cell_length_a 16.9286(3)
_cell_length_b 15.95820(10)
_cell_length_c 21.2111(3)
_cell_measurement_temperature 188(2)
_cell_volume 5329.37(13)
_computing_structure_refinement 'SHELXL-97 (Sheldrick, 1997)'
_computing_structure_solution 'SHELXS-97 (Sheldrick, 1990)'
_diffrn_ambient_temperature 188(2)
_diffrn_measured_fraction_theta_full 0.936
_diffrn_measured_fraction_theta_max 0.936
_diffrn_radiation_monochromator graphite
_diffrn_radiation_source 'fine-focus sealed tube'
_diffrn_radiation_type MoK\a
_diffrn_radiation_wavelength 0.71073
_diffrn_reflns_av_R_equivalents 0.0321
_diffrn_reflns_av_sigmaI/netI 0.0426
_diffrn_reflns_limit_h_max 18
_diffrn_reflns_limit_h_min -21
_diffrn_reflns_limit_k_max 15
_diffrn_reflns_limit_k_min -21
_diffrn_reflns_limit_l_max 27
_diffrn_reflns_limit_l_min -25
_diffrn_reflns_number 16595
_diffrn_reflns_theta_full 28.27
_diffrn_reflns_theta_max 28.27
_diffrn_reflns_theta_min 2.06
_exptl_absorpt_coefficient_mu 1.150
_exptl_crystal_density_diffrn 1.528
_exptl_crystal_density_method 'not measured'
_exptl_crystal_F_000 2496
_exptl_crystal_size_max 0.2
_exptl_crystal_size_mid 0.2
_exptl_crystal_size_min 0.15
_refine_diff_density_max 0.607
_refine_diff_density_min -0.498
_refine_diff_density_rms 0.063
_refine_ls_extinction_method none
_refine_ls_goodness_of_fit_ref 0.957
_refine_ls_hydrogen_treatment mixed
_refine_ls_matrix_type full
_refine_ls_number_parameters 330
_refine_ls_number_reflns 6200
_refine_ls_number_restraints 0
_refine_ls_restrained_S_all 0.957
_refine_ls_R_factor_all 0.0752
_refine_ls_R_factor_gt 0.0447
_refine_ls_shift/su_max 0.002
_refine_ls_shift/su_mean 0.000
_refine_ls_structure_factor_coef Fsqd
_refine_ls_weighting_details 'calc w=1/[\s^2^(Fo^2^)+(0.1000P)^2^+0.0000P] where P=(Fo^2^+2Fc^2^)/3'
_refine_ls_weighting_scheme calc
_refine_ls_wR_factor_gt 0.1261
_refine_ls_wR_factor_ref 0.1438
_reflns_number_gt 4333
_reflns_number_total 6200
_reflns_threshold_expression >2sigma(I)
_cod_data_source_file ic0005339_1.cif
_cod_data_source_block compound1
_cod_original_cell_volume 5329.36(13)
_cod_database_code 4321554

loop_
_symmetry_equiv_pos_as_xyz
'x, y, z'
'-x, y, -z+1/2'
'x+1/2, y+1/2, z'
'-x+1/2, y+1/2, -z+1/2'
'-x, -y, -z'
'x, -y, z-1/2'
'-x+1/2, -y+1/2, -z'
'x+1/2, -y+1/2, z-1/2'

loop_
_atom_site_label
_atom_site_type_symbol
_atom_site_fract_x
_atom_site_fract_y
_atom_site_fract_z
_atom_site_U_iso_or_equiv
_atom_site_adp_type
_atom_site_occupancy
_atom_site_symmetry_multiplicity
_atom_site_calc_flag
_atom_site_refinement_flags
_atom_site_disorder_assembly
_atom_site_disorder_group
Cu1 Cu 0.07614(2) 0.48094(2) 0.243685(17) 0.03527(13) Uani 1 1 d . . .
N1 N 0.05909(13) 0.60219(13) 0.23487(10) 0.0293(5) Uani 1 1 d . . .
N2 N 0.15557(15) 0.50244(13) 0.18394(11) 0.0315(5) Uani 1 1 d . . .
C1 C 0.11623(17) 0.64238(16) 0.21686(13) 0.0318(6) Uani 1 1 d . . .
C2 C 0.12095(17) 0.73065(16) 0.21674(14) 0.0364(6) Uani 1 1 d . . .
H2A H 0.1638 0.7578 0.2053 0.044 Uiso 1 1 calc R . .
C3 C 0.06323(17) 0.77674(16) 0.23331(14) 0.0365(6) Uani 1 1 d . . .
H3A H 0.0658 0.8362 0.2336 0.044 Uiso 1 1 calc R . .
C4 C 0.0000 0.7355(2) 0.2500 0.0333(8) Uani 1 2 d S . .
C5 C 0.0000 0.6472(2) 0.2500 0.0274(7) Uani 1 2 d S . .
C6 C 0.18140(17) 0.59054(16) 0.20004(14) 0.0348(6) Uani 1 1 d . . .
H6A H 0.1907 0.6162 0.1608 0.042 Uiso 1 1 calc R . .
H6B H 0.2360 0.5921 0.2391 0.042 Uiso 1 1 calc R . .
C7 C 0.22816(18) 0.44240(17) 0.21044(14) 0.0362(6) Uani 1 1 d . . .
H7A H 0.2045 0.3852 0.2075 0.043 Uiso 1 1 calc R . .
H7B H 0.2590 0.4548 0.2591 0.043 Uiso 1 1 calc R . .
C8 C 0.29179(17) 0.44184(17) 0.17596(14) 0.0347(6) Uani 1 1 d . . .
C9 C 0.36037(19) 0.49731(18) 0.19463(17) 0.0433(7) Uani 1 1 d . . .
H9A H 0.3665 0.5379 0.2289 0.052 Uiso 1 1 calc R . .
C10 C 0.4195(2) 0.4937(2) 0.16375(19) 0.0521(8) Uani 1 1 d . . .
H10A H 0.4653 0.5325 0.1763 0.063 Uiso 1 1 calc R . .
C11 C 0.4122(2) 0.4340(2) 0.11484(18) 0.0547(9) Uani 1 1 d . . .
H11A H 0.4531 0.4314 0.0939 0.066 Uiso 1 1 calc R . .
C12 C 0.3455(2) 0.3781(2) 0.09645(17) 0.0536(8) Uani 1 1 d . . .
H12A H 0.3407 0.3367 0.0631 0.064 Uiso 1 1 calc R . .
C13 C 0.2857(2) 0.38232(19) 0.12654(16) 0.0444(7) Uani 1 1 d . . .
H13A H 0.2396 0.3439 0.1132 0.053 Uiso 1 1 calc R . .
C14 C 0.10894(18) 0.48936(17) 0.10973(14) 0.0363(6) Uani 1 1 d . . .
H14A H 0.0975 0.4288 0.1006 0.044 Uiso 1 1 calc R . .
H14B H 0.1447 0.5085 0.0846 0.044 Uiso 1 1 calc R . .
C15 C 0.02625(18) 0.53677(18) 0.08520(13) 0.0362(6) Uani 1 1 d . . .
C16 C 0.0192(2) 0.6156(2) 0.05715(15) 0.0455(7) Uani 1 1 d . . .
H16A H 0.0657 0.6385 0.0481 0.055 Uiso 1 1 calc R . .
C17 C -0.0547(3) 0.6618(2) 0.04197(18) 0.0625(10) Uani 1 1 d . . .
H17A H -0.0580 0.7166 0.0237 0.075 Uiso 1 1 calc R . .
C18 C -0.1227(2) 0.6290(3) 0.0532(2) 0.0648(10) Uani 1 1 d . . .
H18A H -0.1730 0.6613 0.0433 0.078 Uiso 1 1 calc R . .
C19 C -0.1189(2) 0.5494(3) 0.07864(18) 0.0599(10) Uani 1 1 d . . .
H19A H -0.1667 0.5263 0.0856 0.072 Uiso 1 1 calc R . .
C20 C -0.0444(2) 0.5023(2) 0.09432(16) 0.0462(7) Uani 1 1 d . . .
H20A H -0.0420 0.4468 0.1112 0.055 Uiso 1 1 calc R . .
N3 N 0.09839(16) 0.37701(15) 0.28712(13) 0.0406(6) Uani 1 1 d . . .
C21 C 0.1140(2) 0.31307(18) 0.31116(15) 0.0402(7) Uani 1 1 d . . .
C22 C 0.1328(3) 0.2301(2) 0.3418(2) 0.0587(9) Uani 1 1 d . . .
H22A H 0.1759 0.2348 0.3876 0.117(19) Uiso 1 1 calc R . .
H22B H 0.1543 0.1941 0.3143 0.14(2) Uiso 1 1 calc R . .
H22C H 0.0809 0.2056 0.3443 0.12(2) Uiso 1 1 calc R . .
S1 S 0.10042(5) 0.20066(5) 0.15016(4) 0.0439(2) Uani 1 1 d . . .
O1 O 0.0504(2) 0.2636(2) 0.10698(17) 0.0946(11) Uani 1 1 d . . .
O2 O 0.17923(16) 0.22902(17) 0.19944(15) 0.0715(8) Uani 1 1 d . . .
O3 O 0.0561(2) 0.1459(2) 0.17826(18) 0.0911(10) Uani 1 1 d . . .
C23 C 0.1341(3) 0.1343(3) 0.0958(2) 0.0739(12) Uani 1 1 d . . .
F1 F 0.1794(2) 0.1800(2) 0.06650(16) 0.1161(11) Uani 1 1 d . . .
F2 F 0.0704(2) 0.1028(2) 0.04561(16) 0.1386(14) Uani 1 1 d . . .
F3 F 0.1830(2) 0.07255(17) 0.12893(14) 0.1122(11) Uani 1 1 d . . .
C1S C -0.3624(4) 0.3873(4) 0.0018(3) 0.1084(19) Uani 1 1 d . . .
Cl1 Cl -0.25702(10) 0.37654(10) -0.00011(7) 0.1129(5) Uani 1 1 d . . .
Cl2 Cl -0.36559(14) 0.34582(13) 0.07649(9) 0.1368(7) Uani 1 1 d . . .

loop_
_atom_site_aniso_label
_atom_site_aniso_U_11
_atom_site_aniso_U_22
_atom_site_aniso_U_33
_atom_site_aniso_U_23
_atom_site_aniso_U_13
_atom_site_aniso_U_12
Cu1 0.0475(2) 0.02181(18) 0.0411(2) 0.00264(13) 0.02172(16) 0.00208(14)
N1 0.0353(11) 0.0222(10) 0.0279(11) -0.0010(8) 0.0087(9) -0.0013(8)
N2 0.0363(12) 0.0252(11) 0.0323(11) -0.0009(8) 0.0118(10) -0.0003(9)
C1 0.0358(14) 0.0255(13) 0.0292(12) 0.0002(10) 0.0060(11) -0.0011(10)
C2 0.0341(14) 0.0272(14) 0.0452(16) 0.0029(11) 0.0112(12) -0.0043(11)
C3 0.0401(15) 0.0195(12) 0.0446(16) -0.0001(10) 0.0094(13) -0.0037(11)
C4 0.037(2) 0.0230(18) 0.0361(19) 0.000 0.0093(16) 0.000
C5 0.0330(18) 0.0221(16) 0.0237(16) 0.000 0.0063(14) 0.000
C6 0.0380(15) 0.0287(13) 0.0373(14) -0.0007(11) 0.0134(12) -0.0027(11)
C7 0.0450(16) 0.0294(14) 0.0367(14) 0.0019(11) 0.0181(13) 0.0034(12)
C8 0.0343(14) 0.0297(14) 0.0381(14) 0.0036(11) 0.0110(12) 0.0042(11)
C9 0.0392(16) 0.0315(15) 0.0527(18) 0.0042(12) 0.0091(14) 0.0015(12)
C10 0.0376(17) 0.0443(18) 0.072(2) 0.0175(16) 0.0178(16) -0.0015(13)
C11 0.0444(18) 0.069(2) 0.057(2) 0.0173(18) 0.0262(16) 0.0095(16)
C12 0.055(2) 0.063(2) 0.0483(19) -0.0062(15) 0.0248(16) 0.0058(17)
C13 0.0455(17) 0.0426(17) 0.0460(17) -0.0068(13) 0.0176(14) -0.0041(13)
C14 0.0423(15) 0.0332(14) 0.0349(14) -0.0052(11) 0.0158(12) -0.0018(12)
C15 0.0417(15) 0.0391(15) 0.0262(12) -0.0061(10) 0.0106(12) -0.0029(12)
C16 0.0479(17) 0.0519(19) 0.0328(15) 0.0059(13) 0.0104(13) 0.0001(15)
C17 0.068(2) 0.059(2) 0.047(2) 0.0113(16) 0.0043(18) 0.0142(19)
C18 0.047(2) 0.077(3) 0.056(2) -0.0077(19) 0.0008(17) 0.0184(19)
C19 0.0358(17) 0.087(3) 0.053(2) -0.0192(19) 0.0121(15) -0.0077(17)
C20 0.0448(17) 0.0545(19) 0.0383(16) -0.0094(13) 0.0139(14) -0.0120(14)
N3 0.0542(15) 0.0274(12) 0.0479(14) 0.0034(10) 0.0278(12) 0.0054(11)
C21 0.0502(17) 0.0323(15) 0.0446(16) 0.0040(12) 0.0251(14) 0.0040(12)
C22 0.074(3) 0.0387(18) 0.061(2) 0.0225(16) 0.023(2) 0.0110(17)
S1 0.0445(4) 0.0394(4) 0.0484(4) 0.0100(3) 0.0178(3) -0.0015(3)
O1 0.112(3) 0.100(2) 0.078(2) 0.0399(18) 0.0419(19) 0.058(2)
O2 0.0584(16) 0.0688(18) 0.0811(19) -0.0257(14) 0.0182(14) -0.0092(13)
O3 0.102(2) 0.079(2) 0.112(3) 0.0109(18) 0.062(2) -0.0293(18)
C23 0.085(3) 0.075(3) 0.047(2) -0.0070(19) 0.008(2) 0.021(2)
F1 0.134(3) 0.150(3) 0.093(2) 0.011(2) 0.076(2) 0.039(2)
F2 0.143(3) 0.148(3) 0.078(2) -0.056(2) -0.0143(19) 0.018(2)
F3 0.165(3) 0.0802(18) 0.0706(16) -0.0081(14) 0.0186(17) 0.0604(19)
C1S 0.137(5) 0.125(5) 0.071(3) 0.014(3) 0.047(3) 0.027(4)
Cl1 0.1334(12) 0.1065(10) 0.0849(9) -0.0254(7) 0.0237(8) -0.0483(9)
Cl2 0.1561(15) 0.1543(16) 0.0977(11) 0.0515(11) 0.0440(10) 0.0212(12)

loop_
_atom_type_symbol
_atom_type_description
_atom_type_scat_dispersion_real
_atom_type_scat_dispersion_imag
_atom_type_scat_source
C C 0.0033 0.0016 'International Tables Vol C Tables 4.2.6.8 and 6.1.1.4'
H H 0.0000 0.0000 'International Tables Vol C Tables 4.2.6.8 and 6.1.1.4'
N N 0.0061 0.0033 'International Tables Vol C Tables 4.2.6.8 and 6.1.1.4'
O O 0.0106 0.0060 'International Tables Vol C Tables 4.2.6.8 and 6.1.1.4'
F F 0.0171 0.0103 'International Tables Vol C Tables 4.2.6.8 and 6.1.1.4'
S S 0.1246 0.1234 'International Tables Vol C Tables 4.2.6.8 and 6.1.1.4'
Cu Cu 0.3201 1.2651 'International Tables Vol C Tables 4.2.6.8 and 6.1.1.4'
Cl Cl 0.1484 0.1585 'International Tables Vol C Tables 4.2.6.8 and 6.1.1.4'

loop_
_geom_angle_atom_site_label_1
_geom_angle_atom_site_label_2
_geom_angle_atom_site_label_3
_geom_angle
_geom_angle_site_symmetry_1
_geom_angle_site_symmetry_3
_geom_angle_publ_flag
N3 Cu1 N1 157.25(10) . . ?
N3 Cu1 N2 111.70(9) . . ?
N1 Cu1 N2 83.68(8) . . ?
N3 Cu1 Cu1 88.73(8) . 2 ?
N1 Cu1 Cu1 84.04(6) . 2 ?
N2 Cu1 Cu1 150.93(6) . 2 ?
C1 N1 C5 119.2(2) . . ?
C1 N1 Cu1 114.07(17) . . ?
C5 N1 Cu1 126.51(18) . . ?
C6 N2 C14 112.0(2) . . ?
C6 N2 C7 113.0(2) . . ?
C14 N2 C7 110.5(2) . . ?
C6 N2 Cu1 102.03(16) . . ?
C14 N2 Cu1 112.90(17) . . ?
C7 N2 Cu1 106.07(16) . . ?
N1 C1 C2 122.0(3) . . ?
N1 C1 C6 118.2(2) . . ?
C2 C1 C6 119.7(2) . . ?
C3 C2 C1 119.3(3) . . ?
C2 C3 C4 119.6(3) . . ?
C5 C4 C3 117.87(17) . . ?
C5 C4 C3 117.88(17) . 2 ?
C3 C4 C3 124.3(3) . 2 ?
N1 C5 N1 116.3(3) 2 . ?
N1 C5 C4 121.85(15) 2 . ?
N1 C5 C4 121.85(15) . . ?
N2 C6 C1 113.2(2) . . ?
N2 C7 C8 117.1(2) . . ?
C13 C8 C9 118.1(3) . . ?
C13 C8 C7 120.1(3) . . ?
C9 C8 C7 121.7(3) . . ?
C10 C9 C8 120.7(3) . . ?
C11 C10 C9 120.2(3) . . ?
C12 C11 C10 119.8(3) . . ?
C11 C12 C13 120.0(3) . . ?
C12 C13 C8 121.1(3) . . ?
N2 C14 C15 111.0(2) . . ?
C16 C15 C20 118.6(3) . . ?
C16 C15 C14 122.0(3) . . ?
C20 C15 C14 119.3(3) . . ?
C15 C16 C17 120.9(3) . . ?
C18 C17 C16 120.3(4) . . ?
C17 C18 C19 120.2(3) . . ?
C18 C19 C20 120.0(4) . . ?
C15 C20 C19 119.9(3) . . ?
C21 N3 Cu1 176.3(2) . . ?
N3 C21 C22 179.1(3) . . ?
O1 S1 O3 115.3(2) . . ?
O1 S1 O2 115.1(2) . . ?
O3 S1 O2 112.5(2) . . ?
O1 S1 C23 104.9(2) . . ?
O3 S1 C23 104.3(2) . . ?
O2 S1 C23 102.90(19) . . ?
F2 C23 F3 108.4(4) . . ?
F2 C23 F1 105.6(4) . . ?
F3 C23 F1 107.2(4) . . ?
F2 C23 S1 112.8(4) . . ?
F3 C23 S1 112.6(3) . . ?
F1 C23 S1 109.9(3) . . ?
Cl2 C1S Cl1 110.2(3) . . ?

loop_
_geom_bond_atom_site_label_1
_geom_bond_atom_site_label_2
_geom_bond_distance
_geom_bond_site_symmetry_2
_geom_bond_publ_flag
Cu1 N3 1.867(2) . ?
Cu1 N1 1.955(2) . ?
Cu1 N2 2.187(2) . ?
Cu1 Cu1 2.6879(7) 2 ?
N1 C1 1.328(3) . ?
N1 C5 1.363(3) . ?
N2 C6 1.475(3) . ?
N2 C14 1.494(3) . ?
N2 C7 1.495(4) . ?
C1 C2 1.411(4) . ?
C1 C6 1.522(4) . ?
C2 C3 1.368(4) . ?
C3 C4 1.408(3) . ?
C4 C5 1.408(5) . ?
C4 C3 1.408(3) 2 ?
C5 N1 1.363(3) 2 ?
C7 C8 1.508(4) . ?
C8 C13 1.390(4) . ?
C8 C9 1.397(4) . ?
C9 C10 1.385(5) . ?
C10 C11 1.381(5) . ?
C11 C12 1.377(5) . ?
C12 C13 1.383(4) . ?
C14 C15 1.506(4) . ?
C15 C16 1.378(4) . ?
C15 C20 1.393(4) . ?
C16 C17 1.384(5) . ?
C17 C18 1.363(6) . ?
C18 C19 1.372(6) . ?
C19 C20 1.399(5) . ?
N3 C21 1.128(4) . ?
C21 C22 1.458(4) . ?
S1 O1 1.412(3) . ?
S1 O3 1.417(3) . ?
S1 O2 1.433(3) . ?
S1 C23 1.805(4) . ?
C23 F2 1.306(5) . ?
C23 F3 1.313(5) . ?
C23 F1 1.362(6) . ?
C1S Cl2 1.736(6) . ?
C1S Cl1 1.808(6) . ?
